data_7212606
loop_
_publ_author_name
'Pan, Qinhe'
'Chen, Qiang'
'Song, Wei-Chao'
'Hu, Tong-Liang'
'Bu, Xian-He'

_publ_section_title
;
 Template-directed synthesis of three new open-framework metal(ii)
 oxalates using Co(iii) complex as template
;
_journal_issue 12
_journal_name_full CrystEngComm
_journal_page_first 4198
_journal_paper_doi 10.1039/c002658a
_journal_volume 12
_journal_year 2010
_chemical_formula_sum 'C13 H34 Co N6 O19 Zn2'
_chemical_formula_weight 768.13
_chemical_name_systematic
;
?
;
_space_group_IT_number 2
_symmetry_cell_setting triclinic
_symmetry_space_group_name_Hall '-P 1'
_symmetry_space_group_name_H-M 'P -1'
_atom_sites_solution_hydrogens geom
_atom_sites_solution_primary direct
_atom_sites_solution_secondary difmap
_audit_creation_method SHELXL-97
_cell_angle_alpha 103.92(3)
_cell_angle_beta 92.14(3)
_cell_angle_gamma 109.46(3)
_cell_formula_units_Z 2
_cell_length_a 8.9116(18)
_cell_length_b 9.2445(18)
_cell_length_c 18.724(4)
_cell_measurement_reflns_used 11268
_cell_measurement_temperature 293(2)
_cell_measurement_theta_max 27.3
_cell_measurement_theta_min 3.1
_cell_volume 1400.0(6)
_computing_cell_refinement PROCESS-AUTO
_computing_data_collection PROCESS-AUTO
_computing_data_reduction CrystalStructure
_computing_publication_material 'CrystalStructure 3.7.0'
_computing_structure_refinement SHELXL
_computing_structure_solution DirectMethod
_diffrn_ambient_temperature 293(2)
_diffrn_measured_fraction_theta_full 0.984
_diffrn_measured_fraction_theta_max 0.984
_diffrn_measurement_device_type SCX-MINI
_diffrn_measurement_method multi-scan
_diffrn_radiation_monochromator graphite
_diffrn_radiation_source 'fine-focus sealed tube'
_diffrn_radiation_type MoK\a
_diffrn_radiation_wavelength 0.71073
_diffrn_reflns_av_R_equivalents 0.0760
_diffrn_reflns_av_sigmaI/netI 0.1099
_diffrn_reflns_limit_h_max 11
_diffrn_reflns_limit_h_min -11
_diffrn_reflns_limit_k_max 11
_diffrn_reflns_limit_k_min -11
_diffrn_reflns_limit_l_max 24
_diffrn_reflns_limit_l_min -23
_diffrn_reflns_number 14301
_diffrn_reflns_theta_full 27.37
_diffrn_reflns_theta_max 27.37
_diffrn_reflns_theta_min 3.11
_exptl_absorpt_coefficient_mu 2.377
_exptl_absorpt_correction_type none
_exptl_crystal_colour orange
_exptl_crystal_density_diffrn 1.822
_exptl_crystal_density_method 'not measured'
_exptl_crystal_description plate-shaped
_exptl_crystal_F_000 786
_exptl_crystal_size_max 0.16
_exptl_crystal_size_mid 0.14
_exptl_crystal_size_min 0.12
_refine_diff_density_max 0.495
_refine_diff_density_min -0.603
_refine_diff_density_rms 0.107
_refine_ls_extinction_method none
_refine_ls_goodness_of_fit_ref 1.091
_refine_ls_hydrogen_treatment constr
_refine_ls_matrix_type full
_refine_ls_number_parameters 370
_refine_ls_number_reflns 6251
_refine_ls_number_restraints 0
_refine_ls_restrained_S_all 1.091
_refine_ls_R_factor_all 0.1445
_refine_ls_R_factor_gt 0.0811
_refine_ls_shift/su_max 0.003
_refine_ls_shift/su_mean 0.000
_refine_ls_structure_factor_coef Fsqd
_refine_ls_weighting_details 'calc w=1/[\s^2^(Fo^2^)+(0.0381P)^2^+3.1723P] where P=(Fo^2^+2Fc^2^)/3'
_refine_ls_weighting_scheme calc
_refine_ls_wR_factor_gt 0.1298
_refine_ls_wR_factor_ref 0.1491
_reflns_number_gt 3833
_reflns_number_total 6251
_reflns_threshold_expression >2sigma(I)
_cod_data_source_file c002658a.txt
_cod_data_source_block Zn-1
_cod_original_cell_volume 1400.0(5)
_cod_original_sg_symbol_H-M P-1
_cod_database_code 7212606

loop_
_symmetry_equiv_pos_as_xyz
'x, y, z'
'-x, -y, -z'

loop_
_atom_site_label
_atom_site_type_symbol
_atom_site_fract_x
_atom_site_fract_y
_atom_site_fract_z
_atom_site_U_iso_or_equiv
_atom_site_adp_type
_atom_site_occupancy
_atom_site_symmetry_multiplicity
_atom_site_calc_flag
Zn1 Zn -0.51378(12) -0.21685(10) -0.42054(5) 0.0552(3) Uani 1 1 d
Zn2 Zn -0.41462(9) -0.15923(8) -0.12418(4) 0.0310(2) Uani 1 1 d
Co1 Co -0.09870(10) -0.31274(10) 0.22581(5) 0.0337(2) Uani 1 1 d
O1 O -0.6286(7) -0.6392(6) -0.5777(3) 0.0672(16) Uani 1 1 d
O2 O -0.6464(7) -0.4125(6) -0.5077(3) 0.0687(17) Uani 1 1 d
O3 O -0.6437(6) -0.0798(6) -0.4443(3) 0.0568(14) Uani 1 1 d
O4 O -0.6383(7) 0.0941(6) -0.5109(3) 0.0616(15) Uani 1 1 d
O5 O -0.6495(6) -0.2844(5) -0.3359(3) 0.0526(13) Uani 1 1 d
O6 O -0.6198(5) -0.2333(5) -0.2119(2) 0.0385(11) Uani 1 1 d
O7 O -0.3554(6) -0.0593(5) -0.3260(3) 0.0534(14) Uani 1 1 d
O8 O -0.3046(5) -0.0633(5) -0.2088(2) 0.0411(11) Uani 1 1 d
O9 O -0.4381(5) -0.3987(5) -0.1725(2) 0.0409(11) Uani 1 1 d
O10 O -0.2901(6) -0.5555(6) -0.1870(3) 0.0727(18) Uani 1 1 d
O11 O -0.1978(5) -0.1611(5) -0.0803(3) 0.0483(13) Uani 1 1 d
O12 O -0.0292(6) -0.2953(6) -0.1089(3) 0.0614(15) Uani 1 1 d
O13 O -0.3816(5) 0.0760(5) -0.0647(2) 0.0370(11) Uani 1 1 d
O14 O -0.4411(5) 0.2059(5) 0.0419(2) 0.0367(11) Uani 1 1 d
N1 N -0.2893(7) -0.3632(7) 0.2801(3) 0.0527(16) Uani 1 1 d
H1A H -0.3710 -0.4458 0.2510 0.080 Uiso 1 1 calc
H1B H -0.2654 -0.3900 0.3210 0.080 Uiso 1 1 calc
N2 N -0.1428(7) -0.1189(7) 0.2226(4) 0.0565(17) Uani 1 1 d
H2A H -0.0683 -0.0333 0.2540 0.080 Uiso 1 1 calc
H2B H -0.1375 -0.1060 0.1765 0.080 Uiso 1 1 calc
N3 N -0.2307(7) -0.4358(7) 0.1297(3) 0.0486(16) Uani 1 1 d
H3A H -0.2871 -0.5352 0.1319 0.080 Uiso 1 1 calc
H3B H -0.3007 -0.3898 0.1199 0.080 Uiso 1 1 calc
N4 N 0.0813(6) -0.2631(6) 0.1676(3) 0.0427(14) Uani 1 1 d
H4A H 0.1449 -0.1603 0.1856 0.080 Uiso 1 1 calc
H4B H 0.1402 -0.3241 0.1710 0.080 Uiso 1 1 calc
N5 N 0.0480(6) -0.2033(6) 0.3205(3) 0.0442(14) Uani 1 1 d
H5A H 0.1166 -0.1087 0.3177 0.080 Uiso 1 1 calc
H5B H -0.0092 -0.1856 0.3581 0.080 Uiso 1 1 calc
N6 N -0.0600(6) -0.5057(6) 0.2374(3) 0.0437(15) Uani 1 1 d
H6A H -0.1543 -0.5866 0.2310 0.080 Uiso 1 1 calc
H6B H -0.0008 -0.5346 0.2026 0.080 Uiso 1 1 calc
C1 C -0.3369(10) -0.2179(12) 0.3013(5) 0.077(3) Uani 1 1 d
H1C H -0.4497 -0.2500 0.3077 0.080 Uiso 1 1 calc
H1D H -0.2755 -0.1482 0.3481 0.080 Uiso 1 1 calc
C2 C -0.3079(13) -0.1321(13) 0.2442(7) 0.098(4) Uani 1 1 d
H2C H -0.3131 -0.0268 0.2631 0.080 Uiso 1 1 calc
H2D H -0.3886 -0.1891 0.2013 0.080 Uiso 1 1 calc
C3 C -0.1271(9) -0.4435(9) 0.0688(4) 0.052(2) Uani 1 1 d
H3C H -0.0939 -0.5350 0.0635 0.080 Uiso 1 1 calc
H3D H -0.1868 -0.4548 0.0221 0.080 Uiso 1 1 calc
C4 C 0.0172(9) -0.2939(9) 0.0873(4) 0.0507(19) Uani 1 1 d
H4C H -0.0121 -0.2056 0.0805 0.080 Uiso 1 1 calc
H4D H 0.0979 -0.3064 0.0555 0.080 Uiso 1 1 calc
C5 C 0.1387(9) -0.3035(9) 0.3347(4) 0.0517(19) Uani 1 1 d
H5C H 0.1815 -0.2712 0.3867 0.080 Uiso 1 1 calc
H5D H 0.2276 -0.2920 0.3055 0.080 Uiso 1 1 calc
C6 C 0.0268(10) -0.4727(9) 0.3136(4) 0.060(2) Uani 1 1 d
H6C H -0.0494 -0.4893 0.3491 0.080 Uiso 1 1 calc
H6D H 0.0864 -0.5436 0.3129 0.080 Uiso 1 1 calc
C7 C -0.5807(11) -0.5150(9) -0.5239(4) 0.061(2) Uani 1 1 d
C8 C -0.5810(9) 0.0043(8) -0.4871(4) 0.0491(19) Uani 1 1 d
C9 C -0.5717(8) -0.2201(7) -0.2727(4) 0.0348(15) Uani 1 1 d
C10 C -0.3937(8) -0.1036(7) -0.2685(4) 0.0357(16) Uani 1 1 d
C11 C -0.3096(8) -0.4273(7) -0.1619(4) 0.0386(16) Uani 1 1 d
C12 C -0.1653(8) -0.2827(8) -0.1130(4) 0.0425(17) Uani 1 1 d
C13 C -0.4488(7) 0.0815(7) -0.0071(4) 0.0317(15) Uani 1 1 d
O1W O -0.9677(12) -0.3535(15) -0.4751(6) 0.190(5) Uani 1 1 d
O2W O -0.4904(11) -0.3736(14) 0.0588(6) 0.188(5) Uani 1 1 d
O3W O -0.1226(11) -0.2059(12) -0.5465(4) 0.151(4) Uani 1 1 d
O4W O -0.0406(11) -0.1623(9) -0.3507(4) 0.137(3) Uani 1 1 d
O5W O 0.1942(6) 0.0243(6) -0.0759(3) 0.0572(14) Uani 1 1 d

loop_
_atom_site_aniso_label
_atom_site_aniso_U_11
_atom_site_aniso_U_22
_atom_site_aniso_U_33
_atom_site_aniso_U_23
_atom_site_aniso_U_13
_atom_site_aniso_U_12
Zn1 0.0911(7) 0.0319(5) 0.0333(5) 0.0073(4) 0.0036(5) 0.0114(5)
Zn2 0.0304(4) 0.0278(4) 0.0340(4) 0.0051(3) 0.0091(3) 0.0107(3)
Co1 0.0256(5) 0.0291(5) 0.0403(5) 0.0003(4) 0.0071(4) 0.0080(4)
O1 0.113(5) 0.037(3) 0.039(3) -0.001(3) -0.018(3) 0.022(3)
O2 0.108(5) 0.037(3) 0.050(3) -0.002(3) -0.017(3) 0.023(3)
O3 0.084(4) 0.046(3) 0.050(3) 0.024(3) 0.024(3) 0.027(3)
O4 0.096(4) 0.056(3) 0.052(3) 0.028(3) 0.032(3) 0.040(3)
O5 0.056(3) 0.042(3) 0.040(3) 0.014(2) -0.005(3) -0.007(2)
O6 0.028(2) 0.045(3) 0.039(3) 0.014(2) 0.008(2) 0.007(2)
O7 0.067(3) 0.036(3) 0.036(3) 0.009(2) 0.011(2) -0.009(2)
O8 0.041(3) 0.035(3) 0.032(3) 0.006(2) 0.008(2) -0.004(2)
O9 0.036(3) 0.030(2) 0.052(3) 0.001(2) 0.000(2) 0.014(2)
O10 0.048(3) 0.037(3) 0.124(5) -0.007(3) 0.004(3) 0.025(3)
O11 0.040(3) 0.047(3) 0.051(3) -0.007(2) -0.002(2) 0.022(2)
O12 0.036(3) 0.064(4) 0.078(4) -0.006(3) -0.005(3) 0.028(3)
O13 0.040(3) 0.032(2) 0.041(3) 0.013(2) 0.018(2) 0.013(2)
O14 0.042(3) 0.024(2) 0.041(3) 0.002(2) 0.013(2) 0.012(2)
N1 0.041(4) 0.059(4) 0.047(4) 0.001(3) 0.014(3) 0.012(3)
N2 0.057(4) 0.046(4) 0.069(4) 0.006(3) 0.006(3) 0.029(3)
N3 0.039(3) 0.043(3) 0.050(4) -0.001(3) 0.004(3) 0.008(3)
N4 0.034(3) 0.032(3) 0.053(4) 0.009(3) 0.006(3) 0.002(3)
N5 0.037(3) 0.040(3) 0.053(4) 0.010(3) 0.010(3) 0.011(3)
N6 0.034(3) 0.032(3) 0.063(4) 0.012(3) 0.014(3) 0.008(3)
C1 0.052(5) 0.081(7) 0.088(7) -0.012(6) 0.024(5) 0.032(5)
C2 0.094(8) 0.092(8) 0.147(11) 0.041(8) 0.042(8) 0.073(7)
C3 0.046(5) 0.058(5) 0.040(4) -0.002(4) 0.007(4) 0.013(4)
C4 0.050(5) 0.051(5) 0.040(4) 0.006(4) 0.010(4) 0.009(4)
C5 0.043(4) 0.052(5) 0.059(5) 0.020(4) 0.000(4) 0.014(4)
C6 0.069(6) 0.049(5) 0.061(5) 0.026(4) 0.000(4) 0.014(4)
C7 0.105(7) 0.033(4) 0.029(4) 0.007(4) -0.006(4) 0.009(5)
C8 0.082(6) 0.031(4) 0.031(4) 0.000(3) 0.013(4) 0.021(4)
C9 0.042(4) 0.023(3) 0.035(4) 0.010(3) -0.002(3) 0.006(3)
C10 0.045(4) 0.024(3) 0.028(4) 0.005(3) 0.009(3) 0.000(3)
C11 0.039(4) 0.029(4) 0.048(4) 0.008(3) 0.012(3) 0.013(3)
C12 0.038(4) 0.042(4) 0.045(4) 0.002(3) 0.006(3) 0.017(3)
C13 0.026(3) 0.030(3) 0.041(4) 0.010(3) 0.004(3) 0.011(3)
O1W 0.135(8) 0.334(15) 0.183(10) 0.139(11) 0.067(7) 0.131(10)
O2W 0.134(7) 0.299(14) 0.237(11) 0.206(11) 0.048(8) 0.113(9)
O3W 0.179(9) 0.239(11) 0.123(7) 0.109(7) 0.099(6) 0.136(8)
O4W 0.170(8) 0.090(5) 0.127(7) -0.036(5) -0.049(6) 0.069(5)
O5W 0.058(3) 0.053(3) 0.059(3) 0.016(3) 0.001(3) 0.018(3)

loop_
_atom_type_symbol
_atom_type_description
_atom_type_scat_dispersion_real
_atom_type_scat_dispersion_imag
_atom_type_scat_source
C C 0.0033 0.0016 'International Tables Vol C Tables 4.2.6.8 and 6.1.1.4'
H H 0.0000 0.0000 'International Tables Vol C Tables 4.2.6.8 and 6.1.1.4'
N N 0.0061 0.0033 'International Tables Vol C Tables 4.2.6.8 and 6.1.1.4'
O O 0.0106 0.0060 'International Tables Vol C Tables 4.2.6.8 and 6.1.1.4'
Co Co 0.3494 0.9721 'International Tables Vol C Tables 4.2.6.8 and 6.1.1.4'
Zn Zn 0.2839 1.4301 'International Tables Vol C Tables 4.2.6.8 and 6.1.1.4'

loop_
_geom_angle_atom_site_label_1
_geom_angle_atom_site_label_2
_geom_angle_atom_site_label_3
_geom_angle
_geom_angle_site_symmetry_1
_geom_angle_site_symmetry_3
O2 Zn1 O3 92.4(2) . .
O2 Zn1 O7 165.7(2) . .
O3 Zn1 O7 101.7(2) . .
O2 Zn1 O5 97.3(2) . .
O3 Zn1 O5 94.2(2) . .
O7 Zn1 O5 79.98(18) . .
O2 Zn1 O1 80.3(2) . 2_444
O3 Zn1 O1 166.67(19) . 2_444
O7 Zn1 O1 86.1(2) . 2_444
O5 Zn1 O1 97.7(2) . 2_444
O2 Zn1 O4 94.9(2) . 2_454
O3 Zn1 O4 79.9(2) . 2_454
O7 Zn1 O4 89.4(2) . 2_454
O5 Zn1 O4 166.64(19) . 2_454
O1 Zn1 O4 89.6(2) 2_444 2_454
O14 Zn2 O11 102.32(19) 2_455 .
O14 Zn2 O13 80.56(16) 2_455 .
O11 Zn2 O13 96.11(18) . .
O14 Zn2 O8 162.60(17) 2_455 .
O11 Zn2 O8 91.12(19) . .
O13 Zn2 O8 87.13(16) . .
O14 Zn2 O9 95.92(17) 2_455 .
O11 Zn2 O9 79.26(18) . .
O13 Zn2 O9 173.53(18) . .
O8 Zn2 O9 97.43(17) . .
O14 Zn2 O6 94.11(16) 2_455 .
O11 Zn2 O6 153.96(17) . .
O13 Zn2 O6 106.51(17) . .
O8 Zn2 O6 77.58(16) . .
O9 Zn2 O6 79.06(17) . .
N4 Co1 N3 85.5(2) . .
N4 Co1 N2 92.6(2) . .
N3 Co1 N2 92.7(3) . .
N4 Co1 N6 91.4(2) . .
N3 Co1 N6 90.2(2) . .
N2 Co1 N6 175.3(3) . .
N4 Co1 N5 91.4(2) . .
N3 Co1 N5 174.0(2) . .
N2 Co1 N5 92.6(2) . .
N6 Co1 N5 84.7(2) . .
N4 Co1 N1 176.8(3) . .
N3 Co1 N1 91.8(2) . .
N2 Co1 N1 85.8(3) . .
N6 Co1 N1 90.4(2) . .
N5 Co1 N1 91.5(2) . .
C7 O1 Zn1 112.6(5) . 2_444
C7 O2 Zn1 112.8(5) . .
C8 O3 Zn1 113.7(5) . .
C8 O4 Zn1 112.1(5) . 2_454
C9 O5 Zn1 112.5(4) . .
C9 O6 Zn2 110.8(4) . .
C10 O7 Zn1 110.9(4) . .
C10 O8 Zn2 114.8(4) . .
C11 O9 Zn2 113.5(4) . .
C12 O11 Zn2 113.5(4) . .
C13 O13 Zn2 112.3(4) . .
C13 O14 Zn2 113.3(4) . 2_455
C1 N1 Co1 108.4(5) . .
C1 N1 H1A 110.0 . .
Co1 N1 H1A 110.0 . .
C1 N1 H1B 110.0 . .
Co1 N1 H1B 110.0 . .
H1A N1 H1B 108.4 . .
C2 N2 Co1 110.1(5) . .
C2 N2 H2A 109.6 . .
Co1 N2 H2A 109.6 . .
C2 N2 H2B 109.6 . .
Co1 N2 H2B 109.6 . .
H2A N2 H2B 108.2 . .
C3 N3 Co1 110.6(4) . .
C3 N3 H3A 109.5 . .
Co1 N3 H3A 109.5 . .
C3 N3 H3B 109.5 . .
Co1 N3 H3B 109.5 . .
H3A N3 H3B 108.1 . .
C4 N4 Co1 109.4(4) . .
C4 N4 H4A 109.8 . .
Co1 N4 H4A 109.8 . .
C4 N4 H4B 109.8 . .
Co1 N4 H4B 109.8 . .
H4A N4 H4B 108.2 . .
C5 N5 Co1 109.6(4) . .
C5 N5 H5A 109.8 . .
Co1 N5 H5A 109.8 . .
C5 N5 H5B 109.8 . .
Co1 N5 H5B 109.8 . .
H5A N5 H5B 108.2 . .
C6 N6 Co1 110.1(4) . .
C6 N6 H6A 109.6 . .
Co1 N6 H6A 109.6 . .
C6 N6 H6B 109.6 . .
Co1 N6 H6B 109.6 . .
H6A N6 H6B 108.2 . .
C2 C1 N1 110.6(7) . .
C2 C1 H1C 109.5 . .
N1 C1 H1C 109.5 . .
C2 C1 H1D 109.5 . .
N1 C1 H1D 109.5 . .
H1C C1 H1D 108.1 . .
C1 C2 N2 108.0(7) . .
C1 C2 H2C 110.1 . .
N2 C2 H2C 110.1 . .
C1 C2 H2D 110.1 . .
N2 C2 H2D 110.1 . .
H2C C2 H2D 108.4 . .
C4 C3 N3 108.9(6) . .
C4 C3 H3C 109.9 . .
N3 C3 H3C 109.9 . .
C4 C3 H3D 109.9 . .
N3 C3 H3D 109.9 . .
H3C C3 H3D 108.3 . .
C3 C4 N4 107.0(6) . .
C3 C4 H4C 110.3 . .
N4 C4 H4C 110.3 . .
C3 C4 H4D 110.3 . .
N4 C4 H4D 110.3 . .
H4C C4 H4D 108.6 . .
N5 C5 C6 108.1(6) . .
N5 C5 H5C 110.1 . .
C6 C5 H5C 110.1 . .
N5 C5 H5D 110.1 . .
C6 C5 H5D 110.1 . .
H5C C5 H5D 108.4 . .
C5 C6 N6 107.4(6) . .
C5 C6 H6C 110.2 . .
N6 C6 H6C 110.2 . .
C5 C6 H6D 110.2 . .
N6 C6 H6D 110.2 . .
H6C C6 H6D 108.5 . .
O2 C7 O1 126.1(8) . .
O2 C7 C7 118.1(8) . 2_444
O1 C7 C7 115.7(10) . 2_444
O4 C8 O3 125.7(7) . .
O4 C8 C8 117.2(8) . 2_454
O3 C8 C8 117.1(9) . 2_454
O5 C9 O6 127.6(6) . .
O5 C9 C10 116.5(6) . .
O6 C9 C10 115.9(6) . .
O8 C10 O7 126.1(6) . .
O8 C10 C9 117.3(5) . .
O7 C10 C9 116.6(6) . .
O10 C11 O9 126.1(6) . .
O10 C11 C12 118.7(6) . .
O9 C11 C12 115.2(5) . .
O12 C12 O11 125.6(6) . .
O12 C12 C11 118.5(6) . .
O11 C12 C11 115.9(6) . .
O13 C13 O14 126.6(6) . .
O13 C13 C13 117.3(7) . 2_455
O14 C13 C13 116.2(7) . 2_455

loop_
_geom_bond_atom_site_label_1
_geom_bond_atom_site_label_2
_geom_bond_distance
_geom_bond_site_symmetry_2
Zn1 O2 2.084(5) .
Zn1 O3 2.087(5) .
Zn1 O7 2.110(5) .
Zn1 O5 2.116(5) .
Zn1 O1 2.119(6) 2_444
Zn1 O4 2.140(5) 2_454
Zn2 O14 2.076(4) 2_455
Zn2 O11 2.078(4) .
Zn2 O13 2.107(4) .
Zn2 O8 2.115(4) .
Zn2 O9 2.116(4) .
Zn2 O6 2.215(4) .
Co1 N4 1.963(5) .
Co1 N3 1.971(6) .
Co1 N2 1.972(6) .
Co1 N6 1.984(6) .
Co1 N5 1.990(6) .
Co1 N1 1.991(6) .
O1 C7 1.264(8) .
O1 Zn1 2.119(6) 2_444
O2 C7 1.256(9) .
O3 C8 1.266(8) .
O4 C8 1.262(9) .
O4 Zn1 2.140(5) 2_454
O5 C9 1.250(7) .
O6 C9 1.251(7) .
O7 C10 1.261(7) .
O8 C10 1.246(7) .
O9 C11 1.277(7) .
O10 C11 1.237(7) .
O11 C12 1.274(7) .
O12 C12 1.257(8) .
O13 C13 1.252(7) .
O14 C13 1.267(7) .
O14 Zn2 2.076(4) 2_455
N1 C1 1.509(10) .
N1 H1A 0.9000 .
N1 H1B 0.9000 .
N2 C2 1.514(11) .
N2 H2A 0.9000 .
N2 H2B 0.9000 .
N3 C3 1.497(9) .
N3 H3A 0.9000 .
N3 H3B 0.9000 .
N4 C4 1.512(9) .
N4 H4A 0.9000 .
N4 H4B 0.9000 .
N5 C5 1.477(9) .
N5 H5A 0.9000 .
N5 H5B 0.9000 .
N6 C6 1.510(9) .
N6 H6A 0.9000 .
N6 H6B 0.9000 .
C1 C2 1.460(13) .
C1 H1C 0.9700 .
C1 H1D 0.9700 .
C2 H2C 0.9700 .
C2 H2D 0.9700 .
C3 C4 1.495(10) .
C3 H3C 0.9700 .
C3 H3D 0.9700 .
C4 H4C 0.9700 .
C4 H4D 0.9700 .
C5 C6 1.493(10) .
C5 H5C 0.9700 .
C5 H5D 0.9700 .
C6 H6C 0.9700 .
C6 H6D 0.9700 .
C7 C7 1.570(17) 2_444
C8 C8 1.560(15) 2_454
C9 C10 1.579(9) .
C11 C12 1.567(9) .
C13 C13 1.571(12) 2_455

loop_
_geom_hbond_atom_site_label_D
_geom_hbond_atom_site_label_H
_geom_hbond_atom_site_label_A
_geom_hbond_distance_DH
_geom_hbond_distance_HA
_geom_hbond_distance_DA
_geom_hbond_angle_DHA
_geom_hbond_site_symmetry_A
N1 H1A O9 0.90 2.07 2.956(7) 168.0 2_445
N1 H1B O3W 0.90 2.64 3.285(11) 129.6 1_556
N2 H2A O4W 0.90 2.15 3.010(9) 160.1 2
N2 H2B O5W 0.90 2.29 3.137(8) 157.1 2
N3 H3A O14 0.90 2.48 3.193(7) 136.5 1_545
N3 H3A O9 0.90 2.51 3.075(7) 121.0 2_445
N3 H3B O2W 0.90 2.07 2.911(10) 154.5 .
N4 H4A O8 0.90 2.01 2.902(7) 169.7 2
N4 H4B O10 0.90 2.06 2.955(7) 174.2 2_545
N5 H5A O7 0.90 2.15 2.973(7) 151.6 2
N5 H5B O3W 0.90 2.10 2.966(9) 160.9 1_556
N6 H6A O6 0.90 2.09 2.992(7) 176.1 2_445
N6 H6B O12 0.90 2.15 2.965(7) 150.7 2_545
N6 H6B O10 0.90 2.50 3.201(7) 135.4 2_545
